data_2241856
loop_
_publ_author_name
'Sowmya, A.'
'Anil Kumar, G. N.'
'Kumar, Sujeet'
'Karki, Subhas S.'

_publ_section_title
;
 The crystal structure of
 6-(4-chlorophenyl)-2-(4-methylbenzyl)imidazo[2,1-<i>b</i>][1,3,4]thiadiazole-5-carbaldehyde
;
_journal_coeditor_code SU5325
_journal_issue 10
_journal_name_full 'Acta Crystallographica Section E'
_journal_page_first 1460
_journal_page_last 1462
_journal_paper_doi 10.1107/S2056989016014754
_journal_volume 72
_journal_year 2016
_chemical_formula_moiety 'C19 H14 Cl N3 O S'
_chemical_formula_sum 'C19 H14 Cl N3 O S'
_chemical_formula_weight 367.84
_chemical_name_systematic 6-(4-Chlorophenyl)-2-(4-methylbenzyl)imidazo[2,1-<i>b</i>][1,3,4]thiadiazole-5-carbaldehyde
_space_group_IT_number 2
_symmetry_cell_setting triclinic
_symmetry_space_group_name_Hall '-P 1'
_symmetry_space_group_name_H-M 'P -1'
_atom_sites_solution_hydrogens geom
_audit_creation_method 'WinGX routine CIF_UPDATE'
_cell_angle_alpha 80.533(13)
_cell_angle_beta 87.519(14)
_cell_angle_gamma 83.353(14)
_cell_formula_units_Z 2
_cell_length_a 5.6138(18)
_cell_length_b 9.018(2)
_cell_length_c 16.514(5)
_cell_measurement_reflns_used 1890
_cell_measurement_temperature 296(2)
_cell_measurement_theta_max 26.3890
_cell_measurement_theta_min 3.3060
_cell_volume 818.8(4)
_computing_cell_refinement
;
SAINT (Bruker, 2012)
;
_computing_data_collection
;
SMART (Bruker, 2012)
;
_computing_data_reduction
;
SAINT (Bruker, 2012)
;
_computing_molecular_graphics
;
ORTEP-3 for Windows (Farrugia, 2012), CAMERON (Watkin <i>et al.</i>,
1996) and
Mercury (Macrae <i>et al.</i>,  2008)
;
_computing_publication_material
;
WinGX (Farrugia, 2012) and PLATON (Spek, 2009)
;
_computing_structure_refinement
;
SHELXL2014 (Sheldrick, 2015)
;
_computing_structure_solution
;
SHELXS97 (Sheldrick, 2008)
;
_diffrn_ambient_temperature 296(2)
_diffrn_measured_fraction_theta_full 0.977
_diffrn_measured_fraction_theta_max 0.975
_diffrn_measurement_device_type 'Bruker SMART CCD area-detector'
_diffrn_measurement_method '\w and \f scans'
_diffrn_radiation_monochromator graphite
_diffrn_radiation_source 'fine-focus sealed tube'
_diffrn_radiation_type MoK\a
_diffrn_radiation_wavelength 0.71073
_diffrn_reflns_av_R_equivalents 0.0590
_diffrn_reflns_limit_h_max 6
_diffrn_reflns_limit_h_min -6
_diffrn_reflns_limit_k_max 11
_diffrn_reflns_limit_k_min -11
_diffrn_reflns_limit_l_max 20
_diffrn_reflns_limit_l_min -20
_diffrn_reflns_number 12059
_diffrn_reflns_theta_full 25.242
_diffrn_reflns_theta_max 25.497
_diffrn_reflns_theta_min 1.25
_exptl_absorpt_coefficient_mu 0.373
_exptl_absorpt_correction_T_max 0.971
_exptl_absorpt_correction_T_min 0.941
_exptl_absorpt_correction_type multi-scan
_exptl_absorpt_process_details
;
(SADABS; Bruker, 2012)
;
_exptl_crystal_colour colourless
_exptl_crystal_density_diffrn 1.492
_exptl_crystal_description block
_exptl_crystal_F_000 380
_exptl_crystal_size_max 0.20
_exptl_crystal_size_mid 0.15
_exptl_crystal_size_min 0.10
_refine_diff_density_max 0.397
_refine_diff_density_min -0.255
_refine_ls_extinction_coef 0.015(3)
_refine_ls_extinction_method
;
SHELXL2014 (Sheldrick, 2015)
;
_refine_ls_goodness_of_fit_ref 1.048
_refine_ls_hydrogen_treatment constr
_refine_ls_matrix_type full
_refine_ls_number_parameters 228
_refine_ls_number_reflns 2966
_refine_ls_number_restraints 0
_refine_ls_restrained_S_all 1.048
_refine_ls_R_factor_all 0.0494
_refine_ls_R_factor_gt 0.0415
_refine_ls_shift/su_max 0.001
_refine_ls_shift/su_mean 0
_refine_ls_structure_factor_coef Fsqd
_refine_ls_weighting_details 'w=1/[\s^2^(Fo^2^)+(0.0537P)^2^+0.2890P] where P=(Fo^2^+2Fc^2^)/3'
_refine_ls_weighting_scheme calc
_refine_ls_wR_factor_ref 0.1100
_reflns_number_gt 2530
_reflns_number_total 2966
_reflns_threshold_expression 'I > 2\s(I)'
_cod_data_source_file su5325sup1.cif
_cod_data_source_block I
_cod_original_cell_volume 818.9(4)
_cod_database_code 2241856

loop_
_symmetry_equiv_pos_as_xyz
x,y,z
-x,-y,-z

loop_
_atom_site_type_symbol
_atom_site_label
_atom_site_fract_x
_atom_site_fract_y
_atom_site_fract_z
_atom_site_U_iso_or_equiv
_atom_site_adp_type
_atom_site_calc_flag
_atom_site_occupancy
S S1 0.13628(9) 0.55026(6) 0.09398(3) 0.01783(18) Uani d 1
Cl Cl1 0.76563(10) 1.05603(6) -0.41113(3) 0.02857(19) Uani d 1
O O1 -0.2181(3) 1.11191(15) -0.14801(9) 0.0188(4) Uani d 1
N N1 -0.2122(3) 0.76902(19) 0.06190(10) 0.0169(4) Uani d 1
N N2 -0.0436(3) 0.77957(18) -0.00135(10) 0.0149(4) Uani d 1
N N3 0.3040(3) 0.69994(18) -0.05952(10) 0.0158(4) Uani d 1
C C1 0.2608(4) 0.3316(3) 0.48434(13) 0.0254(5) Uani d 1
H H1A 0.3880 0.3909 0.4910 0.038 Uiso calc 1
H H1B 0.3278 0.2319 0.4766 0.038 Uiso calc 1
H H1C 0.1580 0.3249 0.5325 0.038 Uiso calc 1
C C2 0.1165(4) 0.4061(2) 0.41000(12) 0.0182(5) Uani d 1
C C3 -0.0867(4) 0.3460(2) 0.38955(13) 0.0194(5) Uani d 1
H H3 -0.1379 0.2620 0.4234 0.023 Uiso calc 1
C C4 -0.2144(4) 0.4091(2) 0.31943(12) 0.0170(5) Uani d 1
H H4 -0.3490 0.3668 0.3070 0.020 Uiso calc 1
C C5 -0.1425(4) 0.5349(2) 0.26779(12) 0.0164(5) Uani d 1
C C6 0.0587(4) 0.5973(2) 0.28907(13) 0.0187(5) Uani d 1
H H6 0.1082 0.6825 0.2559 0.022 Uiso calc 1
C C7 0.1852(4) 0.5335(2) 0.35916(13) 0.0183(5) Uani d 1
H H7 0.3182 0.5768 0.3722 0.022 Uiso calc 1
C C8 -0.2861(4) 0.6024(2) 0.19192(13) 0.0202(5) Uani d 1
H H8A -0.3853 0.5279 0.1800 0.024 Uiso calc 1
H H8B -0.3928 0.6887 0.2045 0.024 Uiso calc 1
C C9 -0.1409(4) 0.6527(2) 0.11621(12) 0.0171(5) Uani d 1
C C10 0.1526(4) 0.6762(2) 0.00375(12) 0.0159(5) Uani d 1
C C11 -0.0221(4) 0.8823(2) -0.07365(12) 0.0152(4) Uani d 1
C C12 -0.2119(4) 1.0071(2) -0.09103(13) 0.0174(5) Uani d 1
H H12 -0.3429 1.0065 -0.0545 0.021 Uiso calc 1
C C13 0.1975(4) 0.8283(2) -0.10865(12) 0.0153(5) Uani d 1
C C14 0.3268(4) 0.8852(2) -0.18484(12) 0.0157(4) Uani d 1
C C15 0.2369(4) 1.0111(3) -0.24086(13) 0.0242(5) Uani d 1
H H15 0.0863 1.0608 -0.2313 0.029 Uiso calc 1
C C16 0.3697(4) 1.0622(3) -0.31028(14) 0.0257(5) Uani d 1
H H16 0.3084 1.1459 -0.3471 0.031 Uiso calc 1
C C17 0.5944(4) 0.9882(2) -0.32487(13) 0.0198(5) Uani d 1
C C18 0.6866(4) 0.8621(2) -0.27129(13) 0.0185(5) Uani d 1
H H18 0.8365 0.8122 -0.2816 0.022 Uiso calc 1
C C19 0.5524(4) 0.8117(2) -0.20223(13) 0.0171(5) Uani d 1
H H19 0.6135 0.7266 -0.1663 0.021 Uiso calc 1

loop_
_atom_site_aniso_label
_atom_site_aniso_U_11
_atom_site_aniso_U_22
_atom_site_aniso_U_33
_atom_site_aniso_U_12
_atom_site_aniso_U_13
_atom_site_aniso_U_23
S1 0.0166(3) 0.0178(3) 0.0168(3) 0.0008(2) -0.0021(2) 0.0024(2)
Cl1 0.0260(4) 0.0312(3) 0.0236(3) 0.0007(2) 0.0075(2) 0.0052(2)
O1 0.0177(8) 0.0161(8) 0.0209(8) 0.0003(6) -0.0028(6) 0.0018(6)
N1 0.0156(10) 0.0195(9) 0.0147(9) -0.0018(7) -0.0001(7) -0.0003(7)
N2 0.0126(10) 0.0169(9) 0.0148(9) -0.0014(7) -0.0014(7) -0.0011(7)
N3 0.0155(10) 0.0146(9) 0.0160(9) -0.0001(7) -0.0027(7) 0.0002(7)
C1 0.0276(14) 0.0288(12) 0.0171(11) 0.0048(10) -0.0011(10) -0.0007(9)
C2 0.0189(12) 0.0200(11) 0.0138(10) 0.0065(8) 0.0032(9) -0.0037(8)
C3 0.0230(13) 0.0156(11) 0.0169(11) 0.0009(8) 0.0053(9) 0.0013(8)
C4 0.0155(12) 0.0185(11) 0.0171(11) -0.0013(8) 0.0027(9) -0.0044(8)
C5 0.0141(12) 0.0188(11) 0.0146(10) 0.0026(8) 0.0008(8) -0.0014(8)
C6 0.0172(12) 0.0172(11) 0.0198(11) -0.0003(8) 0.0041(9) 0.0003(9)
C7 0.0143(12) 0.0217(11) 0.0191(11) 0.0002(8) 0.0000(9) -0.0051(9)
C8 0.0140(12) 0.0238(12) 0.0205(11) -0.0014(8) -0.0010(9) 0.0026(9)
C9 0.0148(12) 0.0197(11) 0.0169(11) -0.0012(8) -0.0045(9) -0.0024(8)
C10 0.0151(12) 0.0140(10) 0.0183(11) -0.0002(8) -0.0033(9) -0.0022(8)
C11 0.0162(12) 0.0165(10) 0.0123(10) -0.0026(8) -0.0017(8) 0.0006(8)
C12 0.0132(12) 0.0197(11) 0.0197(11) -0.0016(8) -0.0012(9) -0.0044(9)
C13 0.0143(11) 0.0153(10) 0.0165(11) -0.0008(8) -0.0062(8) -0.0024(8)
C14 0.0166(12) 0.0156(10) 0.0157(10) -0.0027(8) -0.0027(8) -0.0038(8)
C15 0.0180(13) 0.0289(13) 0.0216(12) 0.0060(9) 0.0020(9) 0.0015(10)
C16 0.0210(13) 0.0272(12) 0.0227(12) 0.0059(9) -0.0001(10) 0.0079(9)
C17 0.0212(13) 0.0228(11) 0.0149(11) -0.0023(9) 0.0003(9) -0.0015(9)
C18 0.0157(12) 0.0181(11) 0.0212(11) 0.0027(8) 0.0010(9) -0.0049(9)
C19 0.0181(12) 0.0133(10) 0.0193(11) 0.0007(8) -0.0033(9) -0.0017(8)

loop_
_atom_type_symbol
_atom_type_description
_atom_type_scat_dispersion_real
_atom_type_scat_dispersion_imag
_atom_type_scat_source
C C 0.0033 0.0016 'International Tables Vol C Tables 4.2.6.8 and 6.1.1.4'
H H 0 0 'International Tables Vol C Tables 4.2.6.8 and 6.1.1.4'
N N 0.0061 0.0033 'International Tables Vol C Tables 4.2.6.8 and 6.1.1.4'
O O 0.0106 0.006 'International Tables Vol C Tables 4.2.6.8 and 6.1.1.4'
Cl Cl 0.1484 0.1585 'International Tables Vol C Tables 4.2.6.8 and 6.1.1.4'
S S 0.1246 0.1234 'International Tables Vol C Tables 4.2.6.8 and 6.1.1.4'

loop_
_geom_angle_atom_site_label_1
_geom_angle_atom_site_label_2
_geom_angle_atom_site_label_3
_geom_angle
C10 S1 C9 87.97(10)
C9 N1 N2 108.08(16)
C10 N2 N1 118.52(17)
C10 N2 C11 108.08(17)
N1 N2 C11 133.36(17)
C10 N3 C13 104.36(16)
C2 C1 H1A 109.5
C2 C1 H1B 109.5
H1A C1 H1B 109.5
C2 C1 H1C 109.5
H1A C1 H1C 109.5
H1B C1 H1C 109.5
C7 C2 C3 117.96(19)
C7 C2 C1 121.3(2)
C3 C2 C1 120.7(2)
C2 C3 C4 121.3(2)
C2 C3 H3 119.4
C4 C3 H3 119.4
C5 C4 C3 120.6(2)
C5 C4 H4 119.7
C3 C4 H4 119.7
C4 C5 C6 118.18(19)
C4 C5 C8 119.60(19)
C6 C5 C8 122.20(19)
C7 C6 C5 120.8(2)
C7 C6 H6 119.6
C5 C6 H6 119.6
C2 C7 C6 121.1(2)
C2 C7 H7 119.4
C6 C7 H7 119.4
C9 C8 C5 115.50(18)
C9 C8 H8A 108.4
C5 C8 H8A 108.4
C9 C8 H8B 108.4
C5 C8 H8B 108.4
H8A C8 H8B 107.5
N1 C9 C8 122.86(19)
N1 C9 S1 116.07(16)
C8 C9 S1 121.03(15)
N3 C10 N2 113.00(18)
N3 C10 S1 137.61(15)
N2 C10 S1 109.37(15)
N2 C11 C13 103.37(17)
N2 C11 C12 117.73(19)
C13 C11 C12 138.89(19)
O1 C12 C11 127.2(2)
O1 C12 H12 116.4
C11 C12 H12 116.4
N3 C13 C11 111.17(18)
N3 C13 C14 117.41(18)
C11 C13 C14 131.42(18)
C19 C14 C15 117.89(19)
C19 C14 C13 118.83(18)
C15 C14 C13 123.27(19)
C16 C15 C14 120.7(2)
C16 C15 H15 119.6
C14 C15 H15 119.6
C15 C16 C17 119.9(2)
C15 C16 H16 120.1
C17 C16 H16 120.1
C18 C17 C16 120.8(2)
C18 C17 Cl1 119.38(17)
C16 C17 Cl1 119.84(16)
C19 C18 C17 118.9(2)
C19 C18 H18 120.5
C17 C18 H18 120.5
C18 C19 C14 121.79(19)
C18 C19 H19 119.1
C14 C19 H19 119.1

loop_
_geom_bond_atom_site_label_1
_geom_bond_atom_site_label_2
_geom_bond_distance
S1 C10 1.724(2)
S1 C9 1.772(2)
Cl1 C17 1.749(2)
O1 C12 1.218(2)
N1 C9 1.299(3)
N1 N2 1.378(2)
N2 C10 1.355(3)
N2 C11 1.395(3)
N3 C10 1.323(3)
N3 C13 1.389(2)
C1 C2 1.518(3)
C1 H1A 0.9600
C1 H1B 0.9600
C1 H1C 0.9600
C2 C7 1.390(3)
C2 C3 1.395(3)
C3 C4 1.393(3)
C3 H3 0.9300
C4 C5 1.391(3)
C4 H4 0.9300
C5 C6 1.401(3)
C5 C8 1.521(3)
C6 C7 1.390(3)
C6 H6 0.9300
C7 H7 0.9300
C8 C9 1.498(3)
C8 H8A 0.9700
C8 H8B 0.9700
C11 C13 1.408(3)
C11 C12 1.458(3)
C12 H12 0.9300
C13 C14 1.472(3)
C14 C19 1.401(3)
C14 C15 1.400(3)
C15 C16 1.383(3)
C15 H15 0.9300
C16 C17 1.388(3)
C16 H16 0.9300
C17 C18 1.384(3)
C18 C19 1.382(3)
C18 H18 0.9300
C19 H19 0.9300

loop_
_geom_hbond_atom_site_label_D
_geom_hbond_atom_site_label_H
_geom_hbond_atom_site_label_A
_geom_hbond_site_symmetry_A
_geom_hbond_distance_DH
_geom_hbond_distance_HA
_geom_hbond_distance_DA
_geom_hbond_angle_DHA
_geom_hbond_publ_flag
C15 H15 O1 . 0.93 2.20 3.047(3) 151 yes
C19 H19 N3 . 0.93 2.42 2.788(3) 103 yes
C19 H19 S1 2_665 0.93 2.83 3.733(2) 165 yes
C6 H6 O1 2_575 0.93 2.46 3.384(3) 170 yes
C18 H18 Cg 2_665 0.93 2.92 3.648(12) 136 yes

loop_
_geom_torsion_atom_site_label_1
_geom_torsion_atom_site_label_2
_geom_torsion_atom_site_label_3
_geom_torsion_atom_site_label_4
_geom_torsion
C9 N1 N2 C10 -0.5(2)
C9 N1 N2 C11 -177.9(2)
C7 C2 C3 C4 1.4(3)
C1 C2 C3 C4 -177.03(18)
C2 C3 C4 C5 -0.2(3)
C3 C4 C5 C6 -1.1(3)
C3 C4 C5 C8 -179.56(19)
C4 C5 C6 C7 1.1(3)
C8 C5 C6 C7 179.56(19)
C3 C2 C7 C6 -1.4(3)
C1 C2 C7 C6 177.07(19)
C5 C6 C7 C2 0.1(3)
C4 C5 C8 C9 -139.6(2)
C6 C5 C8 C9 41.9(3)
N2 N1 C9 C8 -177.12(17)
N2 N1 C9 S1 0.5(2)
C5 C8 C9 N1 -146.1(2)
C5 C8 C9 S1 36.4(3)
C10 S1 C9 N1 -0.27(17)
C10 S1 C9 C8 177.37(18)
C13 N3 C10 N2 0.2(2)
C13 N3 C10 S1 -178.12(18)
N1 N2 C10 N3 -178.50(16)
C11 N2 C10 N3 -0.5(2)
N1 N2 C10 S1 0.3(2)
C11 N2 C10 S1 178.32(13)
C9 S1 C10 N3 178.4(2)
C9 S1 C10 N2 -0.02(15)
C10 N2 C11 C13 0.5(2)
N1 N2 C11 C13 178.12(18)
C10 N2 C11 C12 -178.46(17)
N1 N2 C11 C12 -0.9(3)
N2 C11 C12 O1 175.43(19)
C13 C11 C12 O1 -3.1(4)
C10 N3 C13 C11 0.1(2)
C10 N3 C13 C14 179.35(17)
N2 C11 C13 N3 -0.4(2)
C12 C11 C13 N3 178.2(2)
N2 C11 C13 C14 -179.49(19)
C12 C11 C13 C14 -0.8(4)
N3 C13 C14 C19 -2.5(3)
C11 C13 C14 C19 176.5(2)
N3 C13 C14 C15 178.33(18)
C11 C13 C14 C15 -2.7(3)
C19 C14 C15 C16 -1.1(3)
C13 C14 C15 C16 178.0(2)
C14 C15 C16 C17 0.0(4)
C15 C16 C17 C18 0.9(3)
C15 C16 C17 Cl1 -178.23(18)
C16 C17 C18 C19 -0.8(3)
Cl1 C17 C18 C19 178.40(15)
C17 C18 C19 C14 -0.4(3)
C15 C14 C19 C18 1.3(3)
C13 C14 C19 C18 -177.90(18)

_cod_database_fobs_code 2241856
